data_4323365
loop_
_publ_author_name
'Dieter Sellmann'
'Michael W. Wemple'
'Wolfgang Donaubauer'
'Frank W. Heinemann'

_publ_contact_author
;                                                                               
        Dr. F. W. Heinemann                                                     
        Institut f\"ur Anorganische Chemie II                                   
        Universit\"at Erlangen-N\"urnberg                                       
        Egerlandstr. 1                                                          
        D-91058 Erlangen                                                        
        Bundesrepublik Deutschland                                              
;
_publ_contact_author_email HEINEMAN@ANORGANIK.CHEMIE.UNI-ERLANGEN.DE
_publ_contact_author_fax '049 9131 85-7367'
_publ_contact_author_phone '049 9131 85-7383'
_publ_section_title
;
 Synthesis, Structure, and Reactivity of Ruthenium and Osmium Nitrido
 Complexes with 1,2-Benzenedithiolate Ligands: N- versus S-Alkylation
;
_journal_name_full 'Inorganic Chemistry'
_journal_page_first 1397
_journal_page_last 1402
_journal_paper_doi 10.1021/ic961240b
_journal_volume 36
_journal_year 1997
_chemical_formula_sum 'C28 H44 N2 Ru S4'
_chemical_formula_weight 637.96
_chemical_name_systematic
; 
 ? 
;
_space_group_IT_number 33
_symmetry_cell_setting orthorhombic
_symmetry_space_group_name_Hall 'P 2c -2n'
_symmetry_space_group_name_H-M 'P n a 21'
_atom_sites_solution_hydrogens difmap
_atom_sites_solution_primary direct
_atom_sites_solution_secondary difmap
_audit_creation_method SHELXL
_cell_angle_alpha 90.00
_cell_angle_beta 90.00
_cell_angle_gamma 90.00
_cell_formula_units_Z 8
_cell_length_a 36.881(6)
_cell_length_b 9.402(2)
_cell_length_c 17.652(2)
_cell_measurement_reflns_used 18
_cell_measurement_temperature 200(2)
_cell_measurement_theta_max 15.0
_cell_measurement_theta_min 12.0
_cell_volume 6120.9(18)
_computing_cell_refinement 'P3 (Siemens Analytical X-Ray Instr., 1989)'
_computing_data_collection 'P3 (Siemens Analytical X-Ray Instr., 1989)'
_computing_data_reduction 'XDISK (Siemens Analytical X-Ray Instr.,1989)'
_computing_molecular_graphics
;
   XP 5.03 (Siemens Analytical X-Ray Instr, 1994)
;
_computing_publication_material 'CIFTAB (Sheldrick, 1993)'
_computing_structure_refinement 'SHELXL-93 (Sheldrick, 1993)'
_computing_structure_solution 'SHELXS-86 (Sheldrick, 1990)'
_diffrn_ambient_temperature 200(2)
_diffrn_measurement_device 'Siemens P4'
_diffrn_measurement_method 'profile data from \w-scans'
_diffrn_radiation_monochromator graphite
_diffrn_radiation_source 'fine-focus sealed tube'
_diffrn_radiation_type MoK\a
_diffrn_radiation_wavelength 0.71073
_diffrn_reflns_av_R_equivalents 0.0276
_diffrn_reflns_av_sigmaI/netI 0.0891
_diffrn_reflns_limit_h_max 47
_diffrn_reflns_limit_h_min -6
_diffrn_reflns_limit_k_max 12
_diffrn_reflns_limit_k_min -12
_diffrn_reflns_limit_l_max 22
_diffrn_reflns_limit_l_min 0
_diffrn_reflns_number 8402
_diffrn_reflns_theta_max 27.06
_diffrn_reflns_theta_min 2.24
_diffrn_standards_interval_count 100
_diffrn_standards_number 3
_exptl_absorpt_coefficient_mu 0.805
_exptl_crystal_colour black
_exptl_crystal_density_diffrn 1.385
_exptl_crystal_description column
_exptl_crystal_F_000 2672
_exptl_crystal_size_max 0.60
_exptl_crystal_size_mid 0.50
_exptl_crystal_size_min 0.50
_refine_diff_density_max 0.317
_refine_diff_density_min -0.446
_refine_diff_density_rms 0.046
_refine_ls_abs_structure_details 'Flack H D (1983), Acta Cryst. A39, 876-881'
_refine_ls_abs_structure_Flack 0.06(3)
_refine_ls_goodness_of_fit_all 0.635
_refine_ls_goodness_of_fit_obs 0.771
_refine_ls_hydrogen_treatment refall
_refine_ls_matrix_type full
_refine_ls_number_parameters 983
_refine_ls_number_reflns 6929
_refine_ls_number_restraints 1
_refine_ls_restrained_S_all 0.635
_refine_ls_restrained_S_obs 0.771
_refine_ls_R_factor_all 0.0453
_refine_ls_R_factor_obs 0.0252
_refine_ls_shift/esd_max 0.807
_refine_ls_shift/esd_mean 0.066
_refine_ls_structure_factor_coef Fsqd
_refine_ls_weighting_details 'w=1/[\s^2^(Fo^2^)+(0.0009P)^2^+0.0000P] where P=(Fo^2^+2Fc^2^)/3'
_refine_ls_weighting_scheme calc
_refine_ls_wR_factor_all 0.0420
_refine_ls_wR_factor_obs 0.0399
_reflns_number_observed 4613
_reflns_number_total 6929
_reflns_observed_criterion >2sigma(I)
_cod_data_source_file ic961240b_2.cif
_cod_data_source_block mw51
_cod_depositor_comments
;
The following automatic conversions were performed:

'_refine_ls_weighting_scheme' value 'calc
w=1/[\s^2^(Fo^2^)+(0.0009P)^2^+0.0000P] where P=(Fo^2^+2Fc^2^)/3' was
changed to 'calc'. New tag '_refine_ls_weighting_details' was
created. The value of the new tag was set to
'w=1/[\s^2^(Fo^2^)+(0.0009P)^2^+0.0000P] where P=(Fo^2^+2Fc^2^)/3'.

Automatic conversion script
Id: cif_fix_values 3143 2015-03-26 13:38:13Z robertas 
;
_cod_database_code 4323365

loop_
_symmetry_equiv_pos_as_xyz
'x, y, z'
'-x, -y, z+1/2'
'x+1/2, -y+1/2, z'
'-x+1/2, y+1/2, z+1/2'

loop_
_atom_site_aniso_label
_atom_site_aniso_U_11
_atom_site_aniso_U_22
_atom_site_aniso_U_33
_atom_site_aniso_U_23
_atom_site_aniso_U_13
_atom_site_aniso_U_12
Ru1 0.0387(2) 0.0331(2) 0.0239(2) -0.0008(2) -0.0022(2) 0.0067(2)
Ru2 0.0413(2) 0.0369(2) 0.0279(2) 0.0009(2) 0.0019(2) 0.0069(2)
S1 0.0429(8) 0.0353(7) 0.0349(7) -0.0034(6) 0.0027(6) 0.0111(6)
S2 0.0480(8) 0.0350(8) 0.0449(9) -0.0008(5) 0.0105(6) 0.0117(7)
S3 0.0404(7) 0.0407(7) 0.0526(9) -0.0058(8) 0.0034(9) 0.0094(6)
S4 0.0403(7) 0.0327(7) 0.0387(7) -0.0013(5) -0.0044(6) 0.0079(6)
S5 0.0557(9) 0.0334(7) 0.0439(8) 0.0025(6) -0.0010(7) 0.0066(6)
S6 0.0428(8) 0.0504(8) 0.0562(9) 0.0052(9) -0.0013(9) 0.0085(7)
S7 0.0523(8) 0.0334(7) 0.0564(10) 0.0039(6) 0.0030(7) 0.0083(7)
S8 0.0459(9) 0.0460(8) 0.0418(8) 0.0008(7) -0.0068(7) 0.0073(7)
N1 0.052(3) 0.048(3) 0.034(3) 0.004(2) 0.000(2) -0.008(2)
N2 0.050(3) 0.057(3) 0.042(3) -0.004(2) 0.001(3) -0.005(2)
N3 0.041(3) 0.034(3) 0.019(2) 0.002(2) 0.000(2) -0.002(2)
N4 0.040(3) 0.042(3) 0.025(3) -0.003(2) -0.001(2) -0.002(2)
C10 0.036(3) 0.041(3) 0.021(2) 0.003(2) -0.001(2) 0.002(2)
C11 0.054(4) 0.051(4) 0.026(3) -0.003(3) -0.005(3) 0.012(3)
C12 0.045(4) 0.064(5) 0.029(3) 0.010(3) 0.000(3) -0.011(3)
C13 0.066(4) 0.032(3) 0.037(4) 0.006(3) -0.016(3) -0.006(3)
C14 0.054(4) 0.043(4) 0.030(3) -0.005(2) -0.003(3) 0.010(3)
C15 0.049(3) 0.031(3) 0.025(3) 0.006(2) -0.002(2) 0.008(2)
C20 0.048(3) 0.033(3) 0.028(3) 0.002(2) -0.009(2) 0.000(2)
C21 0.057(4) 0.048(4) 0.038(4) -0.001(3) -0.008(3) 0.008(3)
C22 0.067(4) 0.049(3) 0.043(3) 0.009(3) -0.007(3) -0.022(3)
C23 0.058(4) 0.061(4) 0.050(4) 0.001(3) 0.006(3) -0.010(3)
C24 0.046(3) 0.058(4) 0.052(4) -0.004(3) 0.003(3) 0.008(3)
C25 0.044(3) 0.048(3) 0.027(2) 0.008(3) -0.002(3) 0.002(2)
C30 0.064(4) 0.039(3) 0.028(3) -0.009(2) 0.013(2) -0.005(3)
C31 0.076(5) 0.046(4) 0.043(4) -0.008(3) 0.019(3) 0.000(3)
C32 0.097(6) 0.076(6) 0.050(4) -0.019(5) 0.029(4) -0.046(5)
C33 0.059(5) 0.109(7) 0.055(5) -0.026(4) 0.005(4) -0.040(5)
C34 0.037(3) 0.082(5) 0.049(4) -0.004(3) 0.001(3) -0.005(3)
C35 0.055(3) 0.048(3) 0.036(3) 0.000(3) 0.006(3) 0.001(3)
C40 0.045(3) 0.048(3) 0.027(3) -0.001(2) 0.007(2) -0.002(3)
C41 0.051(4) 0.071(5) 0.045(4) -0.002(3) -0.001(3) 0.001(4)
C42 0.060(4) 0.075(5) 0.053(4) -0.019(4) 0.017(3) -0.024(4)
C43 0.068(5) 0.046(4) 0.060(5) -0.008(3) 0.026(4) -0.016(3)
C44 0.068(5) 0.046(4) 0.058(5) -0.001(3) 0.019(4) -0.005(4)
C45 0.050(3) 0.044(3) 0.036(3) -0.007(3) 0.017(3) -0.004(3)
C50 0.044(3) 0.027(3) 0.028(3) 0.006(2) 0.002(2) -0.003(2)
C51 0.047(3) 0.032(3) 0.040(3) 0.000(2) -0.003(3) 0.008(3)
C52 0.053(4) 0.043(3) 0.041(4) 0.009(3) 0.011(3) 0.010(3)
C53 0.071(5) 0.029(3) 0.065(5) -0.007(3) 0.016(4) -0.002(3)
C60 0.041(3) 0.032(3) 0.031(3) -0.003(2) -0.003(3) 0.000(3)
C61 0.048(3) 0.044(3) 0.029(3) 0.001(3) 0.001(3) -0.009(2)
C62 0.055(4) 0.043(3) 0.040(3) -0.002(3) 0.003(3) -0.005(3)
C63 0.045(3) 0.046(4) 0.061(4) 0.004(4) 0.003(3) -0.002(3)
C70 0.045(3) 0.033(3) 0.024(3) 0.004(2) 0.007(2) 0.002(3)
C71 0.053(4) 0.049(4) 0.025(3) 0.001(3) 0.002(3) -0.004(3)
C72 0.042(3) 0.061(4) 0.033(3) 0.005(3) 0.000(3) 0.001(3)
C73 0.059(4) 0.072(6) 0.051(5) -0.002(4) 0.017(4) -0.020(4)
C80 0.040(3) 0.039(3) 0.031(3) 0.007(3) 0.003(3) -0.001(3)
C81 0.060(4) 0.043(3) 0.025(3) 0.002(2) -0.001(3) 0.010(3)
C82 0.055(4) 0.041(3) 0.034(3) 0.007(3) 0.004(3) 0.015(3)
C83 0.083(5) 0.068(5) 0.049(4) 0.020(4) 0.011(4) 0.037(4)
C90 0.044(3) 0.036(3) 0.026(3) 0.004(2) 0.001(2) -0.006(3)
C91 0.043(4) 0.046(4) 0.045(3) 0.004(3) 0.006(3) 0.007(3)
C92 0.056(4) 0.044(4) 0.061(5) -0.001(4) 0.000(4) 0.004(3)
C93 0.073(6) 0.048(4) 0.058(5) 0.005(4) -0.003(4) 0.007(4)
C100 0.047(4) 0.047(3) 0.033(3) 0.009(3) -0.002(3) 0.001(3)
C101 0.052(4) 0.059(4) 0.051(4) 0.002(3) -0.007(3) -0.001(3)
C102 0.101(6) 0.069(5) 0.049(4) 0.004(4) 0.000(4) -0.040(5)
C103 0.073(5) 0.060(4) 0.071(5) -0.009(4) 0.012(4) -0.019(4)
C110 0.041(3) 0.047(3) 0.030(3) -0.004(3) 0.000(2) 0.003(3)
C111 0.054(4) 0.068(5) 0.046(4) -0.012(3) 0.004(3) -0.006(3)
C112 0.048(4) 0.082(5) 0.045(4) -0.020(3) -0.002(3) -0.006(3)
C113 0.083(6) 0.119(8) 0.039(4) 0.002(4) -0.002(4) -0.033(5)
C120 0.046(3) 0.048(3) 0.020(3) 0.000(2) -0.002(2) 0.001(3)
C121 0.045(3) 0.049(4) 0.042(3) -0.005(3) -0.010(3) 0.006(3)
C122 0.055(4) 0.056(4) 0.037(3) -0.003(3) -0.002(3) 0.005(3)
C123 0.075(5) 0.053(4) 0.058(5) -0.013(4) -0.008(4) 0.019(4)

loop_
_atom_site_label
_atom_site_type_symbol
_atom_site_fract_x
_atom_site_fract_y
_atom_site_fract_z
_atom_site_U_iso_or_equiv
_atom_site_thermal_displace_type
_atom_site_occupancy
_atom_site_calc_flag
_atom_site_refinement_flags
_atom_site_disorder_group
Ru1 Ru 0.230790(11) 0.69407(4) 0.48142(2) 0.03191(9) Uani 1 d . .
Ru2 Ru -0.020752(11) 0.22805(4) 0.76087(2) 0.03535(10) Uani 1 d . .
S1 S 0.18202(4) 0.69127(14) 0.56509(8) 0.0377(3) Uani 1 d . .
S2 S 0.23579(4) 0.45303(13) 0.50714(7) 0.0426(4) Uani 1 d . .
S3 S 0.29388(4) 0.68715(15) 0.47577(11) 0.0445(3) Uani 1 d . .
S4 S 0.23810(4) 0.92417(13) 0.52725(7) 0.0372(3) Uani 1 d . .
S5 S -0.01257(4) 0.45678(14) 0.71382(8) 0.0443(3) Uani 1 d . .
S6 S 0.04217(4) 0.2175(2) 0.76603(12) 0.0498(4) Uani 1 d . .
S7 S -0.01702(4) -0.01409(13) 0.73699(8) 0.0474(4) Uani 1 d . .
S8 S -0.06959(4) 0.22669(15) 0.67832(9) 0.0446(4) Uani 1 d . .
N1 N 0.21530(13) 0.7104(4) 0.3964(3) 0.0445(12) Uani 1 d . .
N2 N -0.03600(13) 0.2470(4) 0.8464(3) 0.0496(13) Uani 1 d . .
N3 N 0.23929(12) 1.1902(4) 0.2820(2) 0.0314(10) Uani 1 d . .
N4 N -0.00937(13) 0.7317(4) 0.9664(3) 0.0357(11) Uani 1 d . .
C10 C 0.16956(13) 0.5115(5) 0.5710(3) 0.0329(11) Uani 1 d . .
C11 C 0.1364(2) 0.4733(6) 0.6038(3) 0.0435(14) Uani 1 d . .
C12 C 0.1270(2) 0.3299(7) 0.6074(3) 0.046(2) Uani 1 d . .
C13 C 0.1496(2) 0.2262(6) 0.5794(4) 0.045(2) Uani 1 d . .
C14 C 0.1822(2) 0.2646(6) 0.5478(3) 0.0422(15) Uani 1 d . .
C15 C 0.19295(14) 0.4056(5) 0.5441(3) 0.0350(12) Uani 1 d . .
C20 C 0.28229(13) 0.9709(5) 0.5006(3) 0.0362(12) Uani 1 d . .
C21 C 0.2939(2) 1.1124(7) 0.5051(3) 0.047(2) Uani 1 d . .
C22 C 0.3296(2) 1.1485(6) 0.4887(4) 0.053(2) Uani 1 d . .
C23 C 0.3540(2) 1.0475(6) 0.4686(3) 0.056(2) Uani 1 d . .
C24 C 0.34319(15) 0.9079(6) 0.4644(3) 0.052(2) Uani 1 d . .
C25 C 0.30689(13) 0.8669(6) 0.4798(3) 0.0396(12) Uani 1 d . .
C30 C 0.03202(15) 0.5022(6) 0.7403(3) 0.0439(14) Uani 1 d . .
C31 C 0.0441(2) 0.6435(6) 0.7350(3) 0.055(2) Uani 1 d . .
C32 C 0.0785(2) 0.6786(9) 0.7573(5) 0.075(2) Uani 1 d . .
C33 C 0.1020(2) 0.5733(10) 0.7825(4) 0.074(3) Uani 1 d . .
C34 C 0.0914(2) 0.4366(8) 0.7858(4) 0.056(2) Uani 1 d . .
C35 C 0.05608(14) 0.3947(5) 0.7637(3) 0.0460(13) Uani 1 d . .
C40 C -0.08250(14) 0.0475(5) 0.6736(3) 0.0397(12) Uani 1 d . .
C41 C -0.1161(2) 0.0071(8) 0.6421(4) 0.056(2) Uani 1 d . .
C42 C -0.1260(2) -0.1316(8) 0.6372(4) 0.063(2) Uani 1 d . .
C43 C -0.1035(2) -0.2378(7) 0.6638(4) 0.058(2) Uani 1 d . .
C44 C -0.0705(2) -0.2009(6) 0.6946(4) 0.057(2) Uani 1 d . .
C45 C -0.05981(14) -0.0589(6) 0.6997(3) 0.0434(13) Uani 1 d . .
C50 C 0.25583(14) 1.0604(5) 0.2443(3) 0.0332(12) Uani 1 d . .
C51 C 0.27657(15) 0.9612(5) 0.2954(3) 0.0396(13) Uani 1 d . .
C52 C 0.2931(2) 0.8357(6) 0.2511(4) 0.0457(14) Uani 1 d . .
C53 C 0.2652(2) 0.7381(7) 0.2166(5) 0.055(2) Uani 1 d . .
C60 C 0.2686(2) 1.2794(5) 0.3179(3) 0.0347(12) Uani 1 d . .
C61 C 0.29702(14) 1.3372(6) 0.2646(3) 0.0401(12) Uani 1 d . .
C62 C 0.3262(2) 1.4199(6) 0.3052(3) 0.0458(14) Uani 1 d . .
C63 C 0.3528(2) 1.4893(7) 0.2489(4) 0.0506(15) Uani 1 d . .
C70 C 0.21336(15) 1.1445(6) 0.3445(3) 0.0339(12) Uani 1 d . .
C71 C 0.1822(2) 1.0524(6) 0.3190(3) 0.0422(14) Uani 1 d . .
C72 C 0.1554(2) 1.0213(7) 0.3839(3) 0.0456(14) Uani 1 d . .
C73 C 0.1241(2) 0.9378(9) 0.3593(4) 0.061(2) Uani 1 d . .
C80 C 0.2192(2) 1.2735(6) 0.2215(3) 0.0369(13) Uani 1 d . .
C81 C 0.1971(2) 1.3986(6) 0.2479(3) 0.0430(13) Uani 1 d . .
C82 C 0.1869(2) 1.4913(6) 0.1826(3) 0.0434(13) Uani 1 d . .
C83 C 0.1638(2) 1.6195(10) 0.2040(5) 0.067(2) Uani 1 d . .
C90 C 0.0096(2) 0.6054(6) 1.0027(3) 0.0354(13) Uani 1 d . .
C91 C 0.0290(2) 0.5050(7) 0.9483(3) 0.0444(15) Uani 1 d . .
C92 C 0.0462(2) 0.3836(7) 0.9898(5) 0.054(2) Uani 1 d . .
C93 C 0.0192(2) 0.2794(8) 1.0230(5) 0.059(2) Uani 1 d . .
C100 C 0.0180(2) 0.8230(6) 0.9233(3) 0.0424(14) Uani 1 d . .
C101 C 0.0503(2) 0.8783(7) 0.9660(4) 0.054(2) Uani 1 d . .
C102 C 0.0733(2) 0.9661(9) 0.9128(4) 0.073(2) Uani 1 d . .
C103 C 0.1060(2) 1.0333(8) 0.9483(4) 0.068(2) Uani 1 d . .
C110 C -0.03791(15) 0.6851(6) 0.9076(3) 0.0396(13) Uani 1 d . .
C111 C -0.0675(2) 0.5924(8) 0.9364(4) 0.056(2) Uani 1 d . .
C112 C -0.0938(2) 0.5601(8) 0.8713(4) 0.058(2) Uani 1 d . .
C113 C -0.1252(2) 0.4715(11) 0.8964(4) 0.080(3) Uani 1 d . .
C120 C -0.0266(2) 0.8151(6) 1.0306(3) 0.0382(13) Uani 1 d . .
C121 C -0.0500(2) 0.9417(6) 1.0077(3) 0.0456(14) Uani 1 d . .
C122 C -0.0603(2) 1.0268(7) 1.0770(3) 0.049(2) Uani 1 d . .
C123 C -0.0838(2) 1.1547(7) 1.0583(4) 0.062(2) Uani 1 d . .
H111 H 0.1202(12) 0.5568(52) 0.6318(28) 0.043(14) Uiso 1 d . .
H121 H 0.1083(12) 0.3177(52) 0.6262(26) 0.031(14) Uiso 1 d . .
H131 H 0.1418(13) 0.1390(55) 0.5847(28) 0.038(15) Uiso 1 d . .
H141 H 0.1959(14) 0.1981(51) 0.5236(29) 0.039(15) Uiso 1 d . .
H211 H 0.2813(12) 1.1537(49) 0.5146(26) 0.008(15) Uiso 1 d . .
H221 H 0.3363(12) 1.2446(38) 0.4979(28) 0.017(12) Uiso 1 d . .
H231 H 0.3882(14) 1.0713(57) 0.4440(31) 0.084(19) Uiso 1 d . .
H241 H 0.3595(9) 0.8291(37) 0.4510(18) 0.006(9) Uiso 1 d . .
H311 H 0.0249(13) 0.7115(51) 0.7179(25) 0.043(15) Uiso 1 d . .
H321 H 0.0870(16) 0.7448(55) 0.7589(46) 0.052(20) Uiso 1 d . .
H331 H 0.1184(14) 0.5911(63) 0.7934(34) 0.046(22) Uiso 1 d . .
H341 H 0.1038(13) 0.3786(55) 0.8110(29) 0.045(18) Uiso 1 d . .
H411 H -0.1296(11) 0.0701(45) 0.6201(25) 0.019(12) Uiso 1 d . .
H421 H -0.1485(11) -0.1642(45) 0.6107(24) 0.024(12) Uiso 1 d . .
H431 H -0.1098(12) -0.3461(49) 0.6688(27) 0.026(13) Uiso 1 d . .
H441 H -0.0521(12) -0.2705(41) 0.7121(24) 0.012(12) Uiso 1 d . .
H50A H 0.2676(12) 1.0927(46) 0.2043(25) 0.030(13) Uiso 1 d . .
H50B H 0.2377(12) 1.0026(46) 0.2201(25) 0.037(14) Uiso 1 d . .
H51A H 0.2945(11) 1.0127(42) 0.3224(23) 0.018(11) Uiso 1 d . .
H51B H 0.2586(10) 0.9110(43) 0.3388(24) 0.034(12) Uiso 1 d . .
H52A H 0.3094(11) 0.8751(42) 0.2103(24) 0.019(11) Uiso 1 d . .
H52B H 0.3049(12) 0.7936(50) 0.2878(28) 0.042(15) Uiso 1 d . .
H53A H 0.2734(12) 0.6625(46) 0.1887(26) 0.031(14) Uiso 1 d . .
H53B H 0.2495(11) 0.7946(46) 0.1670(26) 0.035(13) Uiso 1 d . .
H53C H 0.2486(15) 0.6964(47) 0.2581(36) 0.055(16) Uiso 1 d . .
H60A H 0.2577(12) 1.3597(48) 0.3368(26) 0.037(14) Uiso 1 d . .
H60B H 0.2038(14) 1.1904(55) 0.1997(31) 0.055(17) Uiso 1 d . .
H60B H 0.2852(12) 1.2136(46) 0.3565(28) 0.048(14) Uiso 1 d . .
H61A H 0.2909(11) 1.4059(44) 0.2263(24) 0.025(12) Uiso 1 d . .
H61B H 0.3002(13) 1.2757(50) 0.2270(27) 0.043(15) Uiso 1 d . .
H62A H 0.3142(11) 1.4896(45) 0.3346(25) 0.028(13) Uiso 1 d . .
H62B H 0.3407(14) 1.3306(56) 0.3372(32) 0.080(19) Uiso 1 d . .
H63A H 0.3703(13) 1.5358(49) 0.2670(32) 0.048(16) Uiso 1 d . .
H63B H 0.3633(12) 1.4206(49) 0.2214(25) 0.037(14) Uiso 1 d . .
H63C H 0.3401(14) 1.5663(52) 0.2258(27) 0.049(16) Uiso 1 d . .
H70A H 0.2267(14) 1.0971(52) 0.3812(31) 0.062(17) Uiso 1 d . .
H70B H 0.2064(12) 1.2305(41) 0.3586(24) 0.010(11) Uiso 1 d . .
H71A H 0.1932(14) 0.9650(51) 0.3029(30) 0.063(18) Uiso 1 d . .
H71B H 0.1690(12) 1.0894(43) 0.2767(29) 0.036(14) Uiso 1 d . .
H72A H 0.1458(11) 1.1132(49) 0.4122(24) 0.034(13) Uiso 1 d . .
H72B H 0.1684(16) 0.9956(66) 0.4208(36) 0.085(24) Uiso 1 d . .
H73A H 0.1166(16) 0.9963(61) 0.3208(36) 0.070(22) Uiso 1 d . .
H73B H 0.1322(13) 0.8670(47) 0.3310(29) 0.031(15) Uiso 1 d . .
H73C H 0.1054(20) 0.9062(77) 0.3928(47) 0.109(28) Uiso 1 d . .
H80A H 0.2334(9) 1.2943(39) 0.1870(21) 0.007(10) Uiso 1 d . .
H81A H 0.2104(10) 1.4551(39) 0.2817(22) 0.014(11) Uiso 1 d . .
H81B H 0.1722(11) 1.3620(40) 0.2749(27) 0.031(13) Uiso 1 d . .
H82A H 0.2131(12) 1.5272(47) 0.1620(25) 0.041(14) Uiso 1 d . .
H82B H 0.1761(10) 1.4281(40) 0.1340(22) 0.018(10) Uiso 1 d . .
H83A H 0.1635(16) 1.6772(64) 0.1659(37) 0.068(20) Uiso 1 d . .
H83B H 0.1581(29) 1.5831(109) 0.2336(64) 0.196(56) Uiso 1 d . .
H83C H 0.1797(15) 1.6722(55) 0.2527(37) 0.076(19) Uiso 1 d . .
H90A H 0.0264(10) 0.6471(39) 1.0425(22) 0.017(11) Uiso 1 d . .
H90B H -0.0059(13) 0.5620(48) 1.0221(28) 0.036(15) Uiso 1 d . .
H91A H 0.0129(13) 0.4625(52) 0.9125(29) 0.053(16) Uiso 1 d . .
H91B H 0.0456(15) 0.5598(56) 0.9361(31) 0.055(19) Uiso 1 d . .
H92A H 0.0545(18) 0.4152(69) 1.0255(36) 0.072(26) Uiso 1 d . .
H92B H 0.0635(15) 0.3301(64) 0.9493(35) 0.084(21) Uiso 1 d . .
H93A H 0.0026(17) 0.2396(58) 0.9684(39) 0.095(23) Uiso 1 d . .
H93B H 0.0336(13) 0.1838(55) 1.0400(29) 0.052(16) Uiso 1 d . .
H93C H 0.0042(16) 0.3006(66) 1.0506(35) 0.056(22) Uiso 1 d . .
H00A H 0.0059(13) 0.8963(48) 0.9011(26) 0.039(14) Uiso 1 d . .
H00B H 0.0237(10) 0.7531(39) 0.8813(24) 0.017(10) Uiso 1 d . .
H01A H 0.0416(11) 0.9357(41) 1.0071(24) 0.015(11) Uiso 1 d . .
H01B H 0.0654(11) 0.8000(55) 0.9969(27) 0.044(14) Uiso 1 d . .
H02A H 0.0589(16) 1.0275(64) 0.8836(36) 0.086(24) Uiso 1 d . .
H02B H 0.0808(18) 0.8977(71) 0.8773(38) 0.103(28) Uiso 1 d . .
H03A H 0.1210(17) 1.0662(62) 0.9083(32) 0.084(22) Uiso 1 d . .
H03B H 0.1158(18) 0.9212(74) 0.9549(40) 0.122(28) Uiso 1 d . .
H03C H 0.0863(27) 1.0889(97) 0.9965(62) 0.232(48) Uiso 1 d . .
H10A H -0.0491(15) 0.7883(61) 0.8708(36) 0.091(21) Uiso 1 d . .
H10B H -0.0232(11) 0.6308(42) 0.8638(26) 0.036(12) Uiso 1 d . .
H11A H -0.0825(16) 0.6289(60) 0.9746(43) 0.084(21) Uiso 1 d . .
H11B H -0.0577(11) 0.5118(42) 0.9647(24) 0.022(12) Uiso 1 d . .
H12A H -0.0853(13) 0.5028(51) 0.8314(31) 0.050(16) Uiso 1 d . .
H12B H -0.1154(14) 0.6448(49) 0.8807(31) 0.052(18) Uiso 1 d . .
H13A H -0.1434(23) 0.5011(93) 0.9465(51) 0.183(40) Uiso 1 d . .
H13B H -0.1220(27) 0.3859(92) 0.9234(59) 0.191(49) Uiso 1 d . .
H13C H -0.1445(18) 0.4429(64) 0.8463(41) 0.085(22) Uiso 1 d . .
H20A H -0.0046(10) 0.8514(40) 1.0594(21) 0.015(10) Uiso 1 d . .
H20B H -0.0402(11) 0.7461(42) 1.0584(23) 0.009(11) Uiso 1 d . .
H21A H -0.0379(12) 1.0107(47) 0.9693(29) 0.046(15) Uiso 1 d . .
H21B H -0.0692(10) 0.9064(38) 0.9755(27) 0.021(11) Uiso 1 d . .
H22A H -0.0718(13) 0.9764(53) 1.1074(28) 0.036(16) Uiso 1 d . .
H22B H -0.0390(14) 1.0663(57) 1.1014(30) 0.062(18) Uiso 1 d . .
H23A H -0.0892(13) 1.2022(56) 1.1067(28) 0.048(15) Uiso 1 d . .
H23B H -0.0739(16) 1.2148(65) 1.0252(36) 0.069(23) Uiso 1 d . .
H23C H -0.1096(14) 1.1202(53) 1.0427(29) 0.052(16) Uiso 1 d . .

loop_
_atom_type_symbol
_atom_type_description
_atom_type_scat_dispersion_real
_atom_type_scat_dispersion_imag
_atom_type_scat_source
C C 0.0033 0.0016 'International Tables Vol C Tables 4.2.6.8 and 6.1.1.4'
H H 0.0000 0.0000 'International Tables Vol C Tables 4.2.6.8 and 6.1.1.4'
N N 0.0061 0.0033 'International Tables Vol C Tables 4.2.6.8 and 6.1.1.4'
S S 0.1246 0.1234 'International Tables Vol C Tables 4.2.6.8 and 6.1.1.4'
Ru Ru -1.2594 0.8363 'International Tables Vol C Tables 4.2.6.8 and 6.1.1.4'

loop_
_geom_angle_atom_site_label_1
_geom_angle_atom_site_label_2
_geom_angle_atom_site_label_3
_geom_angle
_geom_angle_site_symmetry_1
_geom_angle_site_symmetry_3
_geom_angle_publ_flag
N1 Ru1 S2 107.6(2) . . ?
N1 Ru1 S4 106.0(2) . . ?
S2 Ru1 S4 146.31(5) . . ?
N1 Ru1 S1 108.5(2) . . ?
S2 Ru1 S1 85.76(5) . . ?
S4 Ru1 S1 83.07(5) . . ?
N1 Ru1 S3 108.5(2) . . ?
S2 Ru1 S3 84.36(5) . . ?
S4 Ru1 S3 85.70(5) . . ?
S1 Ru1 S3 143.00(6) . . ?
N2 Ru2 S8 108.5(2) . . ?
N2 Ru2 S7 107.3(2) . . ?
S8 Ru2 S7 85.78(5) . . ?
N2 Ru2 S6 108.3(2) . . ?
S8 Ru2 S6 143.18(7) . . ?
S7 Ru2 S6 84.60(5) . . ?
N2 Ru2 S5 106.0(2) . . ?
S8 Ru2 S5 83.18(5) . . ?
S7 Ru2 S5 146.64(5) . . ?
S6 Ru2 S5 85.64(5) . . ?
C10 S1 Ru1 104.5(2) . . ?
C15 S2 Ru1 104.4(2) . . ?
C25 S3 Ru1 104.1(2) . . ?
C20 S4 Ru1 104.3(2) . . ?
C30 S5 Ru2 104.5(2) . . ?
C35 S6 Ru2 104.6(2) . . ?
C45 S7 Ru2 104.4(2) . . ?
C40 S8 Ru2 104.3(2) . . ?
C60 N3 C50 110.0(4) . . ?
C60 N3 C80 111.1(4) . . ?
C50 N3 C80 107.6(4) . . ?
C60 N3 C70 107.6(4) . . ?
C50 N3 C70 110.1(4) . . ?
C80 N3 C70 110.4(4) . . ?
C90 N4 C120 106.4(4) . . ?
C90 N4 C100 110.1(4) . . ?
C120 N4 C100 111.0(4) . . ?
C90 N4 C110 112.1(4) . . ?
C120 N4 C110 111.3(4) . . ?
C100 N4 C110 106.0(4) . . ?
C15 C10 C11 119.7(5) . . ?
C15 C10 S1 120.2(4) . . ?
C11 C10 S1 120.0(4) . . ?
C12 C11 C10 118.9(5) . . ?
C12 C11 H111 122.3(26) . . ?
C10 C11 H111 118.3(26) . . ?
C13 C12 C11 121.3(6) . . ?
C13 C12 H121 126.1(39) . . ?
C11 C12 H121 112.6(39) . . ?
C12 C13 C14 119.3(6) . . ?
C12 C13 H131 115.5(34) . . ?
C14 C13 H131 125.2(34) . . ?
C13 C14 C15 121.4(5) . . ?
C13 C14 H141 119.7(34) . . ?
C15 C14 H141 118.4(34) . . ?
C14 C15 C10 119.2(5) . . ?
C14 C15 S2 121.0(4) . . ?
C10 C15 S2 119.8(4) . . ?
C25 C20 C21 119.1(5) . . ?
C25 C20 S4 120.2(4) . . ?
C21 C20 S4 120.5(4) . . ?
C22 C21 C20 120.7(6) . . ?
C22 C21 H211 127.3(50) . . ?
C20 C21 H211 112.0(50) . . ?
C23 C22 C21 120.8(6) . . ?
C23 C22 H221 122.6(27) . . ?
C21 C22 H221 116.2(27) . . ?
C22 C23 C24 119.4(6) . . ?
C22 C23 H231 125.9(24) . . ?
C24 C23 H231 114.3(23) . . ?
C23 C24 C25 121.5(5) . . ?
C23 C24 H241 123.7(21) . . ?
C25 C24 H241 114.8(20) . . ?
C20 C25 C24 118.5(5) . . ?
C20 C25 S3 120.7(4) . . ?
C24 C25 S3 120.7(4) . . ?
C31 C30 C35 120.0(5) . . ?
C31 C30 S5 120.4(5) . . ?
C35 C30 S5 119.5(4) . . ?
C32 C31 C30 120.1(7) . . ?
C32 C31 H311 126.1(29) . . ?
C30 C31 H311 113.6(30) . . ?
C31 C32 C33 120.0(7) . . ?
C31 C32 H321 130.1(56) . . ?
C33 C32 H321 109.9(55) . . ?
C34 C33 C32 120.8(7) . . ?
C34 C33 H331 120.1(60) . . ?
C32 C33 H331 119.1(59) . . ?
C33 C34 C35 121.5(7) . . ?
C33 C34 H341 119.0(38) . . ?
C35 C34 H341 117.8(38) . . ?
C30 C35 C34 117.5(5) . . ?
C30 C35 S6 120.5(4) . . ?
C34 C35 S6 122.0(5) . . ?
C45 C40 C41 117.9(5) . . ?
C45 C40 S8 121.0(4) . . ?
C41 C40 S8 121.1(5) . . ?
C42 C41 C40 121.4(7) . . ?
C42 C41 H411 118.3(30) . . ?
C40 C41 H411 119.9(31) . . ?
C41 C42 C43 120.8(7) . . ?
C41 C42 H421 123.2(26) . . ?
C43 C42 H421 115.9(26) . . ?
C44 C43 C42 118.9(6) . . ?
C44 C43 H431 114.0(26) . . ?
C42 C43 H431 126.8(25) . . ?
C43 C44 C45 121.1(7) . . ?
C43 C44 H441 124.1(25) . . ?
C45 C44 H441 114.7(26) . . ?
C40 C45 C44 119.9(6) . . ?
C40 C45 S7 119.6(4) . . ?
C44 C45 S7 120.4(5) . . ?
C51 C50 N3 116.0(4) . . ?
C51 C50 H50A 116.4(30) . . ?
N3 C50 H50A 105.7(29) . . ?
C51 C50 H50B 105.6(27) . . ?
N3 C50 H50B 111.7(28) . . ?
H50A C50 H50B 100.4(37) . . ?
C50 C51 C52 111.8(5) . . ?
C50 C51 H51A 109.8(25) . . ?
C52 C51 H51A 111.6(25) . . ?
C50 C51 H51B 111.7(21) . . ?
C52 C51 H51B 105.1(21) . . ?
H51A C51 H51B 106.7(33) . . ?
C53 C52 C51 113.6(5) . . ?
C53 C52 H52A 109.9(24) . . ?
C51 C52 H52A 108.5(24) . . ?
C53 C52 H52B 111.3(32) . . ?
C51 C52 H52B 99.7(31) . . ?
H52A C52 H52B 113.6(39) . . ?
C52 C53 H53A 117.7(30) . . ?
C52 C53 H53B 111.2(21) . . ?
H53A C53 H53B 96.4(37) . . ?
C52 C53 H53C 110.4(33) . . ?
H53A C53 H53C 106.4(38) . . ?
H53B C53 H53C 114.2(38) . . ?
N3 C60 C61 115.9(4) . . ?
N3 C60 H60A 107.0(28) . . ?
C61 C60 H60A 103.6(28) . . ?
N3 C60 H60B 110.2(24) . . ?
C61 C60 H60B 101.7(24) . . ?
H60A C60 H60B 118.6(39) . . ?
C60 C61 C62 112.7(5) . . ?
C60 C61 H61A 121.2(26) . . ?
C62 C61 H61A 98.8(25) . . ?
C60 C61 H61B 108.9(31) . . ?
C62 C61 H61B 126.6(32) . . ?
H61A C61 H61B 86.7(36) . . ?
C61 C62 C63 111.5(5) . . ?
C61 C62 H62A 106.4(27) . . ?
C63 C62 H62A 111.0(27) . . ?
C61 C62 H62B 100.9(26) . . ?
C63 C62 H62B 109.4(27) . . ?
H62A C62 H62B 117.1(39) . . ?
C62 C63 H63A 117.5(38) . . ?
C62 C63 H63B 108.6(29) . . ?
H63A C63 H63B 104.4(43) . . ?
C62 C63 H63C 106.5(30) . . ?
H63A C63 H63C 98.3(42) . . ?
H63B C63 H63C 122.0(41) . . ?
C71 C70 N3 115.2(4) . . ?
C71 C70 H70A 109.6(32) . . ?
N3 C70 H70A 108.0(33) . . ?
C71 C70 H70B 112.9(29) . . ?
N3 C70 H70B 97.4(28) . . ?
H70A C70 H70B 113.3(44) . . ?
C70 C71 C72 112.1(4) . . ?
C70 C71 H71A 105.0(32) . . ?
C72 C71 H71A 109.2(32) . . ?
C70 C71 H71B 114.3(26) . . ?
C72 C71 H71B 108.8(28) . . ?
H71A C71 H71B 107.2(42) . . ?
C73 C72 C71 112.8(5) . . ?
C73 C72 H72A 108.3(24) . . ?
C71 C72 H72A 114.3(24) . . ?
C73 C72 H72B 121.6(45) . . ?
C71 C72 H72B 105.3(44) . . ?
H72A C72 H72B 93.4(48) . . ?
C72 C73 H73A 97.8(38) . . ?
C72 C73 H73B 107.8(32) . . ?
H73A C73 H73B 97.8(48) . . ?
C72 C73 H73C 123.6(47) . . ?
H73A C73 H73C 115.3(59) . . ?
H73B C73 H73C 111.0(52) . . ?
C81 C80 N3 116.8(5) . . ?
C81 C80 H60B 114.0(29) . . ?
N3 C80 H60B 98.0(31) . . ?
C81 C80 H80A 112.6(27) . . ?
N3 C80 H80A 109.4(26) . . ?
H60B C80 H80A 104.5(40) . . ?
C82 C81 C80 110.8(5) . . ?
C82 C81 H81A 107.1(23) . . ?
C80 C81 H81A 111.0(25) . . ?
C82 C81 H81B 107.9(23) . . ?
C80 C81 H81B 110.1(21) . . ?
H81A C81 H81B 109.8(34) . . ?
C81 C82 C83 114.4(5) . . ?
C81 C82 H82A 102.3(24) . . ?
C83 C82 H82A 109.6(24) . . ?
C81 C82 H82B 111.9(20) . . ?
C83 C82 H82B 114.4(20) . . ?
H82A C82 H82B 102.9(30) . . ?
C82 C83 H83A 108.1(40) . . ?
C82 C83 H83B 87.9(94) . . ?
H83A C83 H83B 160.2(100) . . ?
C82 C83 H83C 103.8(26) . . ?
H83A C83 H83C 108.3(50) . . ?
H83B C83 H83C 78.0(100) . . ?
N4 C90 C91 115.7(4) . . ?
N4 C90 H90A 105.7(22) . . ?
C91 C90 H90A 112.9(22) . . ?
N4 C90 H90B 104.8(37) . . ?
C91 C90 H90B 107.2(37) . . ?
H90A C90 H90B 110.1(43) . . ?
C92 C91 C90 111.3(5) . . ?
C92 C91 H91A 105.6(31) . . ?
C90 C91 H91A 112.6(30) . . ?
C92 C91 H91B 106.7(39) . . ?
C90 C91 H91B 97.2(40) . . ?
H91A C91 H91B 123.2(50) . . ?
C91 C92 C93 113.7(6) . . ?
C91 C92 H92A 106.1(53) . . ?
C93 C92 H92A 101.2(52) . . ?
C91 C92 H92B 106.4(33) . . ?
C93 C92 H92B 110.0(32) . . ?
H92A C92 H92B 119.6(59) . . ?
C92 C93 H93A 103.0(29) . . ?
C92 C93 H93B 108.6(27) . . ?
H93A C93 H93B 102.3(38) . . ?
C92 C93 H93C 123.7(51) . . ?
H93A C93 H93C 102.9(58) . . ?
H93B C93 H93C 113.3(57) . . ?
C101 C100 N4 118.0(5) . . ?
C101 C100 H00A 110.1(31) . . ?
N4 C100 H00A 108.4(31) . . ?
C101 C100 H00B 115.4(23) . . ?
N4 C100 H00B 97.8(23) . . ?
H00A C100 H00B 106.1(36) . . ?
C100 C101 C102 108.8(5) . . ?
C100 C101 H01A 107.9(25) . . ?
C102 C101 H01A 110.5(25) . . ?
C100 C101 H01B 115.4(27) . . ?
C102 C101 H01B 113.6(25) . . ?
H01A C101 H01B 100.1(35) . . ?
C103 C102 C101 115.0(6) . . ?
C103 C102 H02A 115.2(40) . . ?
C101 C102 H02A 110.9(41) . . ?
C103 C102 H02B 109.4(44) . . ?
C101 C102 H02B 101.8(42) . . ?
H02A C102 H02B 102.9(52) . . ?
C102 C103 H03A 107.2(40) . . ?
C102 C103 H03B 84.7(36) . . ?
H03A C103 H03B 101.3(48) . . ?
C102 C103 H03C 89.8(46) . . ?
H03A C103 H03C 135.9(57) . . ?
H03B C103 H03C 121.0(55) . . ?
C111 C110 N4 115.9(5) . . ?
C111 C110 H10A 113.2(27) . . ?
N4 C110 H10A 111.0(28) . . ?
C111 C110 H10B 109.8(22) . . ?
N4 C110 H10B 106.0(23) . . ?
H10A C110 H10B 99.4(37) . . ?
C110 C111 C112 108.9(5) . . ?
C110 C111 H11A 117.8(37) . . ?
C112 C111 H11A 103.8(42) . . ?
C110 C111 H11B 110.9(25) . . ?
C112 C111 H11B 117.6(25) . . ?
H11A C111 H11B 97.8(47) . . ?
C113 C112 C111 112.3(6) . . ?
C113 C112 H12A 99.4(31) . . ?
C111 C112 H12A 117.5(32) . . ?
C113 C112 H12B 78.8(26) . . ?
C111 C112 H12B 101.2(27) . . ?
H12A C112 H12B 138.1(43) . . ?
C112 C113 H13A 123.2(45) . . ?
C112 C113 H13B 121.7(62) . . ?
H13A C113 H13B 83.9(63) . . ?
C112 C113 H13C 112.1(33) . . ?
H13A C113 H13C 106.6(53) . . ?
H13B C113 H13C 105.3(64) . . ?
N4 C120 C121 116.3(4) . . ?
N4 C120 H20A 102.3(21) . . ?
C121 C120 H20A 108.7(22) . . ?
N4 C120 H20B 104.7(25) . . ?
C121 C120 H20B 111.7(25) . . ?
H20A C120 H20B 112.9(33) . . ?
C122 C121 C120 110.0(5) . . ?
C122 C121 H21A 107.8(26) . . ?
C120 C121 H21A 114.7(26) . . ?
C122 C121 H21B 118.3(25) . . ?
C120 C121 H21B 107.5(23) . . ?
H21A C121 H21B 98.3(35) . . ?
C121 C122 C123 112.7(5) . . ?
C121 C122 H22A 110.4(37) . . ?
C123 C122 H22A 107.4(36) . . ?
C121 C122 H22B 111.1(32) . . ?
C123 C122 H22B 104.8(33) . . ?
H22A C122 H22B 110.3(46) . . ?
C122 C123 H23A 106.6(30) . . ?
C122 C123 H23B 114.1(40) . . ?
H23A C123 H23B 111.3(51) . . ?
C122 C123 H23C 109.5(29) . . ?
H23A C123 H23C 100.7(39) . . ?
H23B C123 H23C 113.7(50) . . ?

loop_
_geom_bond_atom_site_label_1
_geom_bond_atom_site_label_2
_geom_bond_distance
_geom_bond_site_symmetry_2
_geom_bond_publ_flag
Ru1 N1 1.613(5) . ?
Ru1 S2 2.3185(14) . ?
Ru1 S4 2.3254(14) . ?
Ru1 S1 2.3275(14) . ?
Ru1 S3 2.3298(15) . ?
Ru2 N2 1.621(5) . ?
Ru2 S8 2.317(2) . ?
Ru2 S7 2.3194(15) . ?
Ru2 S6 2.325(2) . ?
Ru2 S5 2.3249(14) . ?
S1 C10 1.754(5) . ?
S2 C15 1.767(5) . ?
S3 C25 1.758(5) . ?
S4 C20 1.753(5) . ?
S5 C30 1.762(6) . ?
S6 C35 1.744(5) . ?
S7 C45 1.761(6) . ?
S8 C40 1.753(5) . ?
N3 C60 1.509(7) . ?
N3 C50 1.519(6) . ?
N3 C80 1.516(7) . ?
N3 C70 1.522(6) . ?
N4 C90 1.519(6) . ?
N4 C120 1.518(7) . ?
N4 C100 1.529(7) . ?
N4 C110 1.542(7) . ?
C10 C15 1.400(7) . ?
C10 C11 1.402(7) . ?
C11 C12 1.393(8) . ?
C11 H111 1.10(5) . ?
C12 C13 1.374(9) . ?
C12 H121 0.77(4) . ?
C13 C14 1.373(9) . ?
C13 H131 0.87(5) . ?
C14 C15 1.386(7) . ?
C14 H141 0.91(5) . ?
C20 C25 1.384(7) . ?
C20 C21 1.400(8) . ?
C21 C22 1.389(9) . ?
C21 H211 0.63(4) . ?
C22 C23 1.355(8) . ?
C22 H221 0.95(4) . ?
C23 C24 1.374(7) . ?
C23 H231 1.35(5) . ?
C24 C25 1.419(7) . ?
C24 H241 0.98(3) . ?
C30 C31 1.405(7) . ?
C30 C35 1.406(7) . ?
C31 C32 1.370(10) . ?
C31 H311 1.00(4) . ?
C32 C33 1.390(11) . ?
C32 H321 0.70(5) . ?
C33 C34 1.344(10) . ?
C33 H331 0.65(5) . ?
C34 C35 1.416(7) . ?
C34 H341 0.84(5) . ?
C40 C45 1.383(7) . ?
C40 C41 1.409(8) . ?
C41 C42 1.357(9) . ?
C41 H411 0.87(4) . ?
C42 C43 1.380(10) . ?
C42 H421 1.00(4) . ?
C43 C44 1.376(10) . ?
C43 H431 1.05(4) . ?
C44 C45 1.395(7) . ?
C44 H441 0.99(4) . ?
C50 C51 1.507(7) . ?
C50 H50A 0.88(4) . ?
C50 H50B 0.96(4) . ?
C51 C52 1.541(7) . ?
C51 H51A 0.95(4) . ?
C51 H51B 1.12(4) . ?
C52 C53 1.508(9) . ?
C52 H52A 1.01(4) . ?
C52 H52B 0.87(5) . ?
C53 H53A 0.92(4) . ?
C53 H53B 1.18(4) . ?
C53 H53C 1.03(6) . ?
C60 C61 1.508(7) . ?
C60 H60A 0.92(4) . ?
C60 H60B 1.10(5) . ?
C61 C62 1.509(7) . ?
C61 H61A 0.96(4) . ?
C61 H61B 0.89(5) . ?
C62 C63 1.541(8) . ?
C62 H62A 0.95(4) . ?
C62 H62B 1.15(5) . ?
C63 H63A 0.84(5) . ?
C63 H63B 0.90(4) . ?
C63 H63C 0.95(5) . ?
C70 C71 1.507(7) . ?
C70 H70A 0.93(5) . ?
C70 H70B 0.88(4) . ?
C71 C72 1.541(7) . ?
C71 H71A 0.96(5) . ?
C71 H71B 0.96(5) . ?
C72 C73 1.462(9) . ?
C72 H72A 1.06(4) . ?
C72 H72B 0.84(6) . ?
C73 H73A 0.92(6) . ?
C73 H73B 0.88(5) . ?
C73 H73C 0.96(8) . ?
C80 C81 1.504(7) . ?
C80 H60B 1.04(5) . ?
C80 H80A 0.83(4) . ?
C81 C82 1.493(7) . ?
C81 H81A 0.94(4) . ?
C81 H81B 1.09(4) . ?
C82 C83 1.523(9) . ?
C82 H82A 1.09(4) . ?
C82 H82B 1.12(4) . ?
C83 H83A 0.86(6) . ?
C83 H83B 0.66(10) . ?
C83 H83C 1.15(6) . ?
C90 C91 1.525(8) . ?
C90 H90A 1.01(4) . ?
C90 H90B 0.78(5) . ?
C91 C92 1.497(9) . ?
C91 H91A 0.96(5) . ?
C91 H91B 0.83(5) . ?
C92 C93 1.517(10) . ?
C92 H92A 0.76(6) . ?
C92 H92B 1.08(6) . ?
C93 H93A 1.20(7) . ?
C93 H93B 1.09(5) . ?
C93 H93C 0.76(5) . ?
C100 C101 1.502(8) . ?
C100 H00A 0.91(4) . ?
C100 H00B 1.01(4) . ?
C101 C102 1.512(9) . ?
C101 H01A 0.96(4) . ?
C101 H01B 1.07(5) . ?
C102 C103 1.496(10) . ?
C102 H02A 0.94(6) . ?
C102 H02B 0.94(6) . ?
C103 H03A 0.95(5) . ?
C103 H03B 1.12(7) . ?
C103 H03C 1.23(11) . ?
C110 C111 1.486(8) . ?
C110 H10A 1.24(6) . ?
C110 H10B 1.07(4) . ?
C111 C112 1.535(8) . ?
C111 H11A 0.94(7) . ?
C111 H11B 0.98(4) . ?
C112 C113 1.494(10) . ?
C112 H12A 0.94(5) . ?
C112 H12B 1.14(4) . ?
C113 H13A 1.14(9) . ?
C113 H13B 0.94(9) . ?
C113 H13C 1.17(7) . ?
C120 C121 1.524(8) . ?
C120 H20A 1.02(4) . ?
C120 H20B 0.96(4) . ?
C121 C122 1.510(8) . ?
C121 H21A 1.04(5) . ?
C121 H21B 0.97(4) . ?
C122 C123 1.520(9) . ?
C122 H22A 0.83(5) . ?
C122 H22B 0.97(5) . ?
C123 H23A 0.98(5) . ?
C123 H23B 0.89(6) . ?
C123 H23C 1.04(5) . ?

loop_
_geom_torsion_atom_site_label_1
_geom_torsion_atom_site_label_2
_geom_torsion_atom_site_label_3
_geom_torsion_atom_site_label_4
_geom_torsion
_geom_torsion_site_symmetry_1
_geom_torsion_site_symmetry_2
_geom_torsion_site_symmetry_3
_geom_torsion_site_symmetry_4
_geom_torsion_publ_flag
N1 Ru1 S1 C10 88.4(2) . . . . ?
S2 Ru1 S1 C10 -18.8(2) . . . . ?
S4 Ru1 S1 C10 -167.0(2) . . . . ?
S3 Ru1 S1 C10 -93.6(2) . . . . ?
N1 Ru1 S2 C15 -88.5(2) . . . . ?
S4 Ru1 S2 C15 90.4(2) . . . . ?
S1 Ru1 S2 C15 19.6(2) . . . . ?
S3 Ru1 S2 C15 163.9(2) . . . . ?
N1 Ru1 S3 C25 87.9(3) . . . . ?
S2 Ru1 S3 C25 -165.4(2) . . . . ?
S4 Ru1 S3 C25 -17.6(2) . . . . ?
S1 Ru1 S3 C25 -90.1(2) . . . . ?
N1 Ru1 S4 C20 -89.2(2) . . . . ?
S2 Ru1 S4 C20 91.9(2) . . . . ?
S1 Ru1 S4 C20 163.5(2) . . . . ?
S3 Ru1 S4 C20 18.8(2) . . . . ?
N2 Ru2 S5 C30 88.8(3) . . . . ?
S8 Ru2 S5 C30 -163.9(2) . . . . ?
S7 Ru2 S5 C30 -92.3(2) . . . . ?
S6 Ru2 S5 C30 -19.0(2) . . . . ?
N2 Ru2 S6 C35 -86.2(3) . . . . ?
S8 Ru2 S6 C35 91.7(2) . . . . ?
S7 Ru2 S6 C35 167.3(2) . . . . ?
S5 Ru2 S6 C35 19.2(2) . . . . ?
N2 Ru2 S7 C45 89.3(3) . . . . ?
S8 Ru2 S7 C45 -18.7(2) . . . . ?
S6 Ru2 S7 C45 -163.1(2) . . . . ?
S5 Ru2 S7 C45 -89.5(2) . . . . ?
N2 Ru2 S8 C40 -88.6(2) . . . . ?
S7 Ru2 S8 C40 18.2(2) . . . . ?
S6 Ru2 S8 C40 93.4(2) . . . . ?
S5 Ru2 S8 C40 166.7(2) . . . . ?
Ru1 S1 C10 C15 14.6(4) . . . . ?
Ru1 S1 C10 C11 -166.5(4) . . . . ?
C15 C10 C11 C12 -1.4(7) . . . . ?
S1 C10 C11 C12 179.7(4) . . . . ?
C10 C11 C12 C13 -0.2(8) . . . . ?
C11 C12 C13 C14 0.6(9) . . . . ?
C12 C13 C14 C15 0.5(9) . . . . ?
C13 C14 C15 C10 -2.1(8) . . . . ?
C13 C14 C15 S2 177.2(5) . . . . ?
C11 C10 C15 C14 2.5(7) . . . . ?
S1 C10 C15 C14 -178.6(4) . . . . ?
C11 C10 C15 S2 -176.8(4) . . . . ?
S1 C10 C15 S2 2.2(6) . . . . ?
Ru1 S2 C15 C14 163.0(4) . . . . ?
Ru1 S2 C15 C10 -17.8(4) . . . . ?
Ru1 S4 C20 C25 -17.4(4) . . . . ?
Ru1 S4 C20 C21 167.1(4) . . . . ?
C25 C20 C21 C22 0.2(8) . . . . ?
S4 C20 C21 C22 175.8(5) . . . . ?
C20 C21 C22 C23 -0.5(9) . . . . ?
C21 C22 C23 C24 0.0(10) . . . . ?
C22 C23 C24 C25 0.7(9) . . . . ?
C21 C20 C25 C24 0.5(8) . . . . ?
S4 C20 C25 C24 -175.0(4) . . . . ?
C21 C20 C25 S3 178.3(4) . . . . ?
S4 C20 C25 S3 2.8(6) . . . . ?
C23 C24 C25 C20 -1.0(9) . . . . ?
C23 C24 C25 S3 -178.8(5) . . . . ?
Ru1 S3 C25 C20 13.4(5) . . . . ?
Ru1 S3 C25 C24 -168.8(4) . . . . ?
Ru2 S5 C30 C31 -167.0(4) . . . . ?
Ru2 S5 C30 C35 15.8(5) . . . . ?
C35 C30 C31 C32 -4.3(8) . . . . ?
S5 C30 C31 C32 178.5(5) . . . . ?
C30 C31 C32 C33 2.5(10) . . . . ?
C31 C32 C33 C34 -0.4(11) . . . . ?
C32 C33 C34 C35 0.1(11) . . . . ?
C31 C30 C35 C34 3.9(8) . . . . ?
S5 C30 C35 C34 -178.8(4) . . . . ?
C31 C30 C35 S6 -176.8(4) . . . . ?
S5 C30 C35 S6 0.5(7) . . . . ?
C33 C34 C35 C30 -1.9(9) . . . . ?
C33 C34 C35 S6 178.8(5) . . . . ?
Ru2 S6 C35 C30 -16.4(5) . . . . ?
Ru2 S6 C35 C34 162.8(5) . . . . ?
Ru2 S8 C40 C45 -14.9(4) . . . . ?
Ru2 S8 C40 C41 166.0(4) . . . . ?
C45 C40 C41 C42 -0.1(9) . . . . ?
S8 C40 C41 C42 179.0(5) . . . . ?
C40 C41 C42 C43 0.7(10) . . . . ?
C41 C42 C43 C44 -0.9(10) . . . . ?
C42 C43 C44 C45 0.5(10) . . . . ?
C41 C40 C45 C44 -0.3(8) . . . . ?
S8 C40 C45 C44 -179.4(5) . . . . ?
C41 C40 C45 S7 178.1(4) . . . . ?
S8 C40 C45 S7 -0.9(6) . . . . ?
C43 C44 C45 C40 0.1(9) . . . . ?
C43 C44 C45 S7 -178.3(5) . . . . ?
Ru2 S7 C45 C40 16.3(4) . . . . ?
Ru2 S7 C45 C44 -165.3(4) . . . . ?
C60 N3 C50 C51 60.0(6) . . . . ?
C80 N3 C50 C51 -178.9(5) . . . . ?
C70 N3 C50 C51 -58.5(6) . . . . ?
N3 C50 C51 C52 -178.3(4) . . . . ?
C50 C51 C52 C53 -64.9(7) . . . . ?
C50 N3 C60 C61 60.9(6) . . . . ?
C80 N3 C60 C61 -58.2(6) . . . . ?
C70 N3 C60 C61 -179.2(5) . . . . ?
N3 C60 C61 C62 -177.6(5) . . . . ?
C60 C61 C62 C63 -174.7(5) . . . . ?
C60 N3 C70 C71 -179.4(5) . . . . ?
C50 N3 C70 C71 -59.4(6) . . . . ?
C80 N3 C70 C71 59.2(6) . . . . ?
N3 C70 C71 C72 -175.0(5) . . . . ?
C70 C71 C72 C73 177.2(6) . . . . ?
C60 N3 C80 C81 -66.1(6) . . . . ?
C50 N3 C80 C81 173.4(5) . . . . ?
C70 N3 C80 C81 53.3(6) . . . . ?
N3 C80 C81 C82 165.5(5) . . . . ?
C80 C81 C82 C83 178.9(6) . . . . ?
C120 N4 C90 C91 179.8(5) . . . . ?
C100 N4 C90 C91 -59.8(6) . . . . ?
C110 N4 C90 C91 57.9(6) . . . . ?
N4 C90 C91 C92 -179.1(5) . . . . ?
C90 C91 C92 C93 69.5(8) . . . . ?
C90 N4 C100 C101 -55.7(7) . . . . ?
C120 N4 C100 C101 61.8(6) . . . . ?
C110 N4 C100 C101 -177.2(5) . . . . ?
N4 C100 C101 C102 -179.5(6) . . . . ?
C100 C101 C102 C103 177.7(7) . . . . ?
C90 N4 C110 C111 59.1(6) . . . . ?
C120 N4 C110 C111 -60.0(6) . . . . ?
C100 N4 C110 C111 179.2(5) . . . . ?
N4 C110 C111 C112 178.4(5) . . . . ?
C110 C111 C112 C113 -177.9(7) . . . . ?
C90 N4 C120 C121 -175.4(5) . . . . ?
C100 N4 C120 C121 64.9(6) . . . . ?
C110 N4 C120 C121 -53.0(7) . . . . ?
N4 C120 C121 C122 -171.1(5) . . . . ?
C120 C121 C122 C123 -179.7(6) . . . . ?
